data_1516507
loop_
_publ_author_name
'Duyker, S. G.'
'Halder, G. J.'
'Southon, P. D.'
'Price, D. J.'
'Edwards, A. J.'
'Peterson, V. K.'
'Kepert, C. J.'

_publ_section_title
;
 Topotactic structural conversion and hydration-dependent thermal
 expansion in robust LnMIII(CN)6&#x00B7;nH2O and flexible
 ALnFeII(CN)6&#x00B7;nH2O frameworks (A = Li, Na, K; Ln = La--Lu, Y; M =
 Co, Fe; 0 &#x2264; n &#x2264; 5)
;
_journal_issue 9
_journal_name_full 'Chemical Science'
_journal_page_first 3409
_journal_paper_doi 10.1039/C4SC00809J
_journal_volume 5
_journal_year 2014
_chemical_formula_moiety 'C6 H10 Co1 La1 N6 O5'
_chemical_formula_sum 'C6 H10 Co La N6 O5'
_chemical_formula_weight 444.02
_chemical_name_common 'lanthanum(III) hexacyanidocobaltate(III) pentahydrate'
_chemical_name_systematic 'lanthanum(III) hexacyanidocobaltate(III) pentahydrate'
_space_group_IT_number 176
_symmetry_cell_setting hexagonal
_symmetry_space_group_name_Hall '-P 6c'
_symmetry_space_group_name_H-M 'P 63/m'
_atom_sites_solution_hydrogens difmap
_atom_sites_solution_primary geom
_audit_creation_date 14-03-18
_audit_creation_method 'CRYSTALS_ver_14.30 + LaueG software'
_cell_angle_alpha 90
_cell_angle_beta 90
_cell_angle_gamma 120
_cell_formula_units_Z 2
_cell_length_a 7.4597(11)
_cell_length_b 7.4597(11)
_cell_length_c 14.293(4)
_cell_measurement_reflns_used 0
_cell_measurement_temperature 300
_cell_measurement_theta_max 0
_cell_measurement_theta_min 0
_cell_volume 688.8(2)
_computing_cell_refinement 'LaueG (Piltz, 2011)'
_computing_data_collection 'MAATEL/ANSTO control program'
_computing_data_reduction 'argonne_boxes (Wilkinson et al., 1988) & LaueG (Piltz, 2011)'
_computing_molecular_graphics 'CAMERON (Watkin et al., 1996)'
_computing_publication_material 'CRYSTALS (Betteridge et al., 2003)'
_computing_structure_refinement 'CRYSTALS (Betteridge et al., 2003)'
_diffrn_ambient_temperature 300
_diffrn_measured_fraction_theta_full 0.850
_diffrn_measured_fraction_theta_max 0.850
_diffrn_measurement_details '31 images, exposure time  100 minutes'
_diffrn_radiation_wavelength 0.85
_diffrn_reflns_av_R_equivalents 0.1789
_diffrn_reflns_av_unetI/netI 0.0885
_diffrn_reflns_limit_h_max 10
_diffrn_reflns_limit_h_min -10
_diffrn_reflns_limit_k_max 10
_diffrn_reflns_limit_k_min -10
_diffrn_reflns_limit_l_max 20
_diffrn_reflns_limit_l_min -20
_diffrn_reflns_number 596
_diffrn_reflns_resolution_max 1.43
_diffrn_reflns_theta_full 70.44
_diffrn_reflns_theta_max 70.53
_diffrn_reflns_theta_min 0.443
_diffrn_standards_number 0
_exptl_absorpt_coefficient_mu 0.0
_exptl_absorpt_correction_T_max 1.0000
_exptl_absorpt_correction_T_min 1.0000
_exptl_absorpt_correction_type none
_exptl_crystal_colour colourless
_exptl_crystal_density_diffrn 2.141
_exptl_crystal_density_method 'not measured'
_exptl_crystal_description ?block
_exptl_crystal_F_000 192
_exptl_crystal_size_max 2
_exptl_crystal_size_mid 2
_exptl_crystal_size_min 2
_refine_diff_density_max 1.75
_refine_diff_density_min -2.64
_refine_ls_extinction_method None
_refine_ls_goodness_of_fit_ref 0.9954
_refine_ls_hydrogen_treatment mixed
_refine_ls_matrix_type full
_refine_ls_number_parameters 50
_refine_ls_number_reflns 558
_refine_ls_number_restraints 24
_refine_ls_R_factor_all 0.1199
_refine_ls_R_factor_gt 0.1180
_refine_ls_shift/su_max 0.0000176
_refine_ls_shift/su_mean 0.0000038
_refine_ls_structure_factor_coef F
_refine_ls_weighting_details
;
 Method, part 1, Chebychev polynomial, (Watkin, 1994, Prince, 1982) 
 [weight] = 1.0/[A~0~*T~0~(x)+A~1~*T~1~(x) ... +A~n-1~]*T~n-1~(x)] 
 where A~i~ are the Chebychev coefficients listed below and x= Fcalc/Fmax 
 Method = Robust Weighting (Prince, 1982) 
 W = [weight] * [1-(deltaF/6*sigmaF)^2^]^2^ 
 A~i~ are: 
 3.73 1.42 2.70 1.13 
;
_refine_ls_weighting_scheme calc
_refine_ls_wR_factor_all 0.0935
_refine_ls_wR_factor_gt 0.0931
_refine_ls_wR_factor_ref 0.0927
_reflns_number_gt 574
_reflns_number_total 596
_reflns_threshold_expression >2sigma(I)
_oxford_diffrn_Wilson_B_factor 0.00
_oxford_diffrn_Wilson_scale 0.00
_oxford_refine_ls_r_factor_ref 0.1153
_oxford_refine_ls_scale 0.714(8)
_oxford_reflns_number_all 594
_oxford_reflns_threshold_expression_ref I>3.0\s(I)
_cod_data_source_file c4sc00809j2.cif
_cod_data_source_block LaCo(CN)6_5H2O_neutron
_cod_depositor_comments
;
The following automatic conversions were performed:

'_symmetry_cell_setting' value 'Hexagonal' changed to 'hexagonal'
according to
/usr/data/users/saulius/crontab/automatic-downloads/rss-feeds/RSC/lib/dictionaries/cif_core.dic
dictionary named 'cif_core.dic' version 2.4.2 from 2011-04-26.

Automatic conversion script
Id: cif_fix_values 2281 2013-09-26 08:29:07Z andrius 

 Adding full bibliography for 1516507--1516516.cif.
;
_cod_original_sg_symbol_H-M 'P 63/m '
_cod_original_formula_sum 'C6 H10 Co1 La1 N6 O5'
_cod_database_code 1516507

loop_
_symmetry_equiv_pos_as_xyz
x,y,z
-x,-y,-z
x-y,x,z+1/2
-x+y,-x,-z+1/2
-y,x-y,z
y,-x+y,-z
-x,-y,z+1/2
x,y,-z+1/2
-x+y,-x,z
x-y,x,-z
y,-x+y,z+1/2
-y,x-y,-z+1/2

loop_
_atom_site_label
_atom_site_type_symbol
_atom_site_fract_x
_atom_site_fract_y
_atom_site_fract_z
_atom_site_U_iso_or_equiv
_atom_site_occupancy
_atom_site_adp_type
_atom_site_refinement_flags_posn
_atom_site_refinement_flags_adp
Co1 Co 0.0000 0.0000 0.0000 0.0098 1.0000 Uani S T
C1 C 0.1339(3) -0.1022(3) 0.07565(15) 0.0206 1.0000 Uani . .
O1 O 0.5717(11) 0.0593(7) 0.2500 0.0583 1.0000 Uani S TU
N N 0.2153(3) -0.1667(3) 0.12136(15) 0.0396 1.0000 Uani . .
La1 La 0.3333 -0.3333 0.2500 0.0106 1.0000 Uani S T
O2 O 0.6667 0.3333 0.0844(6) 0.0612 1.0000 Uani S TU
H1 H 0.621(2) 0.1296(14) 0.1934(12) 0.1301 1.0000 Uani . U
H2 H 0.752(3) 0.337(4) 0.0388(13) 0.1056 0.6667 Uani . U

loop_
_atom_site_aniso_label
_atom_site_aniso_U_11
_atom_site_aniso_U_22
_atom_site_aniso_U_33
_atom_site_aniso_U_23
_atom_site_aniso_U_13
_atom_site_aniso_U_12
Co1 0.010(2) 0.010(2) 0.010(4) 0.0000 0.0000 0.0049(11)
C1 0.0240(8) 0.0240(9) 0.0173(8) 0.0020(6) -0.0058(6) 0.0145(7)
O1 0.064(3) 0.0159(16) 0.077(4) 0.0000 0.0000 0.007(2)
N 0.0447(10) 0.0441(11) 0.0398(10) 0.0091(7) -0.0133(7) 0.0295(8)
La1 0.0108(7) 0.0108(7) 0.0100(12) 0.0000 0.0000 0.0054(4)
O2 0.071(3) 0.071(3) 0.042(3) 0.0000 0.0000 0.0354(14)
H1 0.144(9) 0.051(4) 0.139(10) 0.000(5) 0.074(8) 0.007(5)
H2 0.110(10) 0.112(9) 0.097(9) 0.009(8) 0.021(8) 0.057(9)

loop_
_atom_type_symbol
_atom_type_scat_dispersion_real
_atom_type_scat_dispersion_imag
_atom_type_scat_Cromer_Mann_a1
_atom_type_scat_Cromer_Mann_b1
_atom_type_scat_Cromer_Mann_a2
_atom_type_scat_Cromer_Mann_b2
_atom_type_scat_Cromer_Mann_a3
_atom_type_scat_Cromer_Mann_b3
_atom_type_scat_Cromer_Mann_a4
_atom_type_scat_Cromer_Mann_b4
_atom_type_scat_Cromer_Mann_c
_atom_type_scat_source
C 0.0000 0.0000 0.0000 0.0000 0.0000 0.0000 0.0000 0.0000 0.0000 0.0000 6.6484 'International Tables Vol C 4.2.6.8 and 6.1.1.4'
Co 0.0000 0.0000 0.0000 0.0000 0.0000 0.0000 0.0000 0.0000 0.0000 0.0000 2.4900 'International Tables Vol C 4.2.6.8 and 6.1.1.4'
La 0.0000 0.0000 0.0000 0.0000 0.0000 0.0000 0.0000 0.0000 0.0000 0.0000 8.2400 'International Tables Vol C 4.2.6.8 and 6.1.1.4'
N 0.0000 0.0000 0.0000 0.0000 0.0000 0.0000 0.0000 0.0000 0.0000 0.0000 9.3600 'International Tables Vol C 4.2.6.8 and 6.1.1.4'
O 0.0000 0.0000 0.0000 0.0000 0.0000 0.0000 0.0000 0.0000 0.0000 0.0000 5.8050 'International Tables Vol C 4.2.6.8 and 6.1.1.4'
H 0.0000 0.0000 0.0000 0.0000 0.0000 0.0000 0.0000 0.0000 0.0000 0.0000 -3.7409 'International Tables Vol C 4.2.6.8 and 6.1.1.4'

loop_
_geom_angle_atom_site_label_1
_geom_angle_site_symmetry_1
_geom_angle_atom_site_label_2
_geom_angle_atom_site_label_3
_geom_angle_site_symmetry_3
_geom_angle
_geom_angle_publ_flag
C1 10_555 Co1 C1 6_555 90.02(9) yes
C1 10_555 Co1 C1 2_555 90.02(9) yes
C1 6_555 Co1 C1 2_555 90.02(9) yes
C1 10_555 Co1 C1 9_555 179.994 yes
C1 6_555 Co1 C1 9_555 89.98(9) yes
C1 2_555 Co1 C1 9_555 89.98(9) yes
C1 10_555 Co1 C1 5_555 89.98(9) yes
C1 6_555 Co1 C1 5_555 179.994 yes
C1 2_555 Co1 C1 5_555 89.98(9) yes
C1 9_555 Co1 C1 5_555 90.02(9) yes
C1 10_555 Co1 C1 . 89.98(9) yes
C1 6_555 Co1 C1 . 89.98(9) yes
C1 2_555 Co1 C1 . 179.994 yes
C1 9_555 Co1 C1 . 90.02(9) yes
C1 5_555 Co1 C1 . 90.02(9) yes
Co1 . C1 N0 . 179.21(19) yes
H1 8_555 O1 La1 . 119.8(8) no
H1 8_555 O1 H1 . 120.2(16) no
La1 . O1 H1 . 119.8(8) no
C1 . N0 La1 . 167.5(2) yes
N0 12_545 La1 N0 8_555 75.74(8) yes
N0 12_545 La1 N0 4_655 75.74(8) yes
N0 8_555 La1 N0 4_655 75.74(8) yes
N0 12_545 La1 N0 . 138.49(4) yes
N0 8_555 La1 N0 . 89.72(10) yes
N0 4_655 La1 N0 . 138.49(4) yes
N0 12_545 La1 N0 9_655 138.49(4) yes
N0 8_555 La1 N0 9_655 138.49(4) yes
N0 4_655 La1 N0 9_655 89.72(10) yes
N0 . La1 N0 9_655 75.74(8) yes
N0 12_545 La1 N0 5_545 89.72(10) yes
N0 8_555 La1 N0 5_545 138.49(4) yes
N0 4_655 La1 N0 5_545 138.49(4) yes
N0 . La1 N0 5_545 75.74(8) yes
N0 9_655 La1 N0 5_545 75.74(8) yes
N0 12_545 La1 O1 9_655 68.31(12) yes
N0 8_555 La1 O1 9_655 135.12(5) yes
N0 4_655 La1 O1 9_655 70.18(12) yes
N0 . La1 O1 9_655 135.12(5) yes
N0 9_655 La1 O1 9_655 70.18(12) yes
N0 12_545 La1 O1 5_545 70.18(12) yes
N0 8_555 La1 O1 5_545 68.31(12) yes
N0 4_655 La1 O1 5_545 135.12(5) yes
N0 . La1 O1 5_545 68.31(12) yes
N0 9_655 La1 O1 5_545 135.12(5) yes
N0 12_545 La1 O1 . 135.12(5) yes
N0 8_555 La1 O1 . 70.18(12) yes
N0 4_655 La1 O1 . 68.31(12) yes
N0 . La1 O1 . 70.18(12) yes
N0 9_655 La1 O1 . 68.31(12) yes
N0 5_545 La1 O1 9_655 68.31(12) yes
N0 5_545 La1 O1 5_545 70.18(12) yes
O1 9_655 La1 O1 5_545 120.000(9) yes
N0 5_545 La1 O1 . 135.12(5) yes
O1 9_655 La1 O1 . 120.000(9) yes
O1 5_545 La1 O1 . 120.000 yes
H2 5_655 O2 H2 9_665 73.7(20) no
H2 5_655 O2 H2 . 73.7(20) no
H2 9_665 O2 H2 . 73.7(20) no

loop_
_geom_bond_atom_site_label_1
_geom_bond_atom_site_label_2
_geom_bond_site_symmetry_2
_geom_bond_distance
_geom_bond_publ_flag
Co1 C1 10_555 1.8734(17) yes
Co1 C1 6_555 1.8734(17) yes
Co1 C1 2_555 1.8734(17) yes
Co1 C1 9_555 1.8734(17) yes
Co1 C1 5_555 1.8734(17) yes
Co1 C1 . 1.8734(17) yes
C1 N0 . 1.149(2) yes
O1 H1 8_555 0.934(16) no
O1 La1 . 2.556(5) yes
O1 H1 . 0.934(16) no
N0 La1 . 2.6065(17) yes
O2 H2 5_655 0.90(2) no
O2 H2 9_665 0.90(2) no
O2 H2 . 0.90(2) no

loop_
_geom_hbond_atom_site_label_D
_geom_hbond_atom_site_label_H
_geom_hbond_atom_site_label_A
_geom_hbond_angle_DHA
_geom_hbond_distance_DH
_geom_hbond_distance_HA
_geom_hbond_distance_DA
_geom_hbond_publ_flag
O1 H1 O2 159.1(12) 0.934 2.081 2.972(3) yes
